data_4319620
loop_
_publ_author_name
'Alexander Tr\"osch'
'Heinrich Vahrenkamp'

_publ_section_title
;
 A Sterically Hindered N,N,O Tripod Ligand and Its Zinc Complex Chemistry
;
_journal_name_full 'Inorganic Chemistry'
_journal_page_first 2305
_journal_page_last 2311
_journal_paper_doi 10.1021/ic001204j
_journal_volume 40
_journal_year 2001
_chemical_formula_sum 'C38 H47 N3 O4 Zn'
_chemical_formula_weight 675.16
_chemical_melting_point 128
_chemical_name_common Di(2-picolyl)(2-hydroxylato-3,5-di-tert-butyl-
_chemical_name_systematic Di(2-picolyl)(2-hydroxylato-3,5-di-tert-butyl-
_space_group_IT_number 14
_symmetry_cell_setting monoclinic
_symmetry_space_group_name_Hall '-P 2yn'
_symmetry_space_group_name_H-M 'P 1 21/n 1'
_atom_sites_solution_hydrogens geom
_atom_sites_solution_primary direct
_atom_sites_solution_secondary difmap
_audit_creation_method SHELXL-97
_cell_angle_alpha 90.00
_cell_angle_beta 107.89(3)
_cell_angle_gamma 90.00
_cell_formula_units_Z 4
_cell_length_a 14.036(3)
_cell_length_b 16.536(3)
_cell_length_c 15.659(3)
_cell_measurement_reflns_used 25
_cell_measurement_temperature 293(2)
_cell_volume 3458.7(13)
_computing_cell_refinement 'CAD4 5.1'
_computing_data_collection 'CAD4 5.1'
_computing_data_reduction 'CADFOR und CADSEX'
_computing_publication_material 'SHELXL-97 (Sheldrick, 1997)'
_computing_structure_refinement 'SHELXL-97 (Sheldrick, 1997)'
_computing_structure_solution 'SHELXS-97 (Sheldrick, 1990)'
_diffrn_ambient_temperature 293(2)
_diffrn_measured_fraction_theta_full 0.996
_diffrn_measured_fraction_theta_max 0.996
_diffrn_measurement_device_type Nonius-Turbo-CAD4
_diffrn_measurement_method Omega-2Theta
_diffrn_radiation_monochromator graphite
_diffrn_radiation_source 'fine-focus sealed tube'
_diffrn_radiation_type MoK\a
_diffrn_radiation_wavelength 0.71073
_diffrn_reflns_av_R_equivalents 0.0333
_diffrn_reflns_av_sigmaI/netI 0.0495
_diffrn_reflns_limit_h_max 16
_diffrn_reflns_limit_h_min -17
_diffrn_reflns_limit_k_max 0
_diffrn_reflns_limit_k_min -20
_diffrn_reflns_limit_l_max 19
_diffrn_reflns_limit_l_min 0
_diffrn_reflns_number 7038
_diffrn_reflns_theta_full 26.02
_diffrn_reflns_theta_max 26.02
_diffrn_reflns_theta_min 2.64
_diffrn_standards_decay_% 10%
_diffrn_standards_interval_count 'OCR every 200 refl.'
_diffrn_standards_interval_time 'ICR every 1800s'
_diffrn_standards_number 2
_exptl_absorpt_coefficient_mu 0.753
_exptl_absorpt_correction_T_max none
_exptl_absorpt_correction_T_min none
_exptl_absorpt_correction_type none
_exptl_absorpt_process_details none
_exptl_crystal_colour yellow
_exptl_crystal_density_diffrn 1.297
_exptl_crystal_density_meas ?
_exptl_crystal_density_method 'not measured'
_exptl_crystal_description isometric
_exptl_crystal_F_000 1432
_exptl_crystal_size_max 0.5
_exptl_crystal_size_mid 0.5
_exptl_crystal_size_min 0.3
_refine_diff_density_max 0.527
_refine_diff_density_min -0.385
_refine_diff_density_rms 0.072
_refine_ls_extinction_coef none
_refine_ls_extinction_method none
_refine_ls_goodness_of_fit_ref 1.031
_refine_ls_hydrogen_treatment Riding-Model
_refine_ls_matrix_type full
_refine_ls_number_parameters 415
_refine_ls_number_reflns 6785
_refine_ls_number_restraints 0
_refine_ls_restrained_S_all 1.031
_refine_ls_R_factor_all 0.0881
_refine_ls_R_factor_gt 0.0438
_refine_ls_shift/su_max 0.001
_refine_ls_shift/su_mean 0.000
_refine_ls_structure_factor_coef Fsqd
_refine_ls_weighting_details 'calc w=1/[\s^2^(Fo^2^)+(0.0596P)^2^+3.6572P] where P=(Fo^2^+2Fc^2^)/3'
_refine_ls_weighting_scheme calc
_refine_ls_wR_factor_gt 0.1060
_refine_ls_wR_factor_ref 0.1252
_reflns_number_gt 4843
_reflns_number_total 6785
_reflns_threshold_expression >2sigma(I)
_cod_data_source_file ic001204j_5.cif
_cod_data_source_block a24(k13)
_cod_depositor_comments
;
The following automatic conversions were performed:

'_geom_angle_publ_flag' value 'Y' changed to 'y' according to the
built-in table from CIF Core dictionary named 'cif_core.dic' version
2.4.1 from 2010-06-29 (83 times).

'_geom_bond_publ_flag' value 'Y'
changed to 'y' according to the built-in table from CIF Core
dictionary named 'cif_core.dic' version 2.4.1 from 2010-06-29 (52
times).

Automatic conversion script
Id: cif_fix_values 1646 2011-03-28 12:23:43Z adriana 

The following automatic conversions were performed:

'_exptl_crystal_density_meas' value 'not measured' was changed to '?'
- the value is perceived as not measured.

Automatic conversion script
Id: cif_fix_values 3008 2015-01-20 13:52:24Z robertas 
;
_cod_original_cell_volume 3458.8(12)
_cod_database_code 4319620

loop_
_symmetry_equiv_pos_as_xyz
'x, y, z'
'-x+1/2, y+1/2, -z+1/2'
'-x, -y, -z'
'x-1/2, -y-1/2, z-1/2'

loop_
_atom_site_label
_atom_site_type_symbol
_atom_site_fract_x
_atom_site_fract_y
_atom_site_fract_z
_atom_site_U_iso_or_equiv
_atom_site_adp_type
_atom_site_occupancy
_atom_site_symmetry_multiplicity
_atom_site_calc_flag
_atom_site_refinement_flags
_atom_site_disorder_assembly
_atom_site_disorder_group
Zn1 Zn 0.84947(2) 0.79523(2) 0.52896(2) 0.02400(11) Uani 1 1 d . . .
N1 N 0.77210(18) 0.69809(15) 0.45235(15) 0.0261(5) Uani 1 1 d . . .
N2 N 1.00089(18) 0.82273(15) 0.55548(17) 0.0262(5) Uani 1 1 d . . .
N3 N 0.92395(17) 0.68842(15) 0.61080(16) 0.0243(5) Uani 1 1 d . . .
O1 O 0.79705(15) 0.83316(13) 0.62130(13) 0.0287(5) Uani 1 1 d . . .
O2 O 0.81295(16) 0.87215(14) 0.42759(15) 0.0382(6) Uani 1 1 d . . .
O3 O 0.7517(2) 0.90094(16) 0.16332(17) 0.0503(7) Uani 1 1 d . . .
O4 O 1.0150(2) 0.6400(2) 0.3864(2) 0.0657(8) Uani 1 1 d . . .
C1 C 0.8063(2) 0.62363(19) 0.47889(19) 0.0271(6) Uani 1 1 d . . .
C2 C 0.7523(3) 0.5558(2) 0.4431(2) 0.0367(8) Uani 1 1 d . . .
H2A H 0.7767 0.5047 0.4633 0.044 Uiso 1 1 calc R . .
C3 C 0.6614(3) 0.5641(2) 0.3769(2) 0.0384(8) Uani 1 1 d . . .
H3A H 0.6243 0.5186 0.3520 0.046 Uiso 1 1 calc R . .
C4 C 0.6264(2) 0.6402(2) 0.3483(2) 0.0357(8) Uani 1 1 d . . .
H4A H 0.5655 0.6472 0.3037 0.043 Uiso 1 1 calc R . .
C5 C 0.6839(2) 0.7059(2) 0.38734(19) 0.0303(7) Uani 1 1 d . . .
H5A H 0.6608 0.7575 0.3681 0.036 Uiso 1 1 calc R . .
C6 C 1.0681(2) 0.77713(17) 0.61488(19) 0.0255(6) Uani 1 1 d . . .
C7 C 1.1695(2) 0.7967(2) 0.6414(2) 0.0339(7) Uani 1 1 d . . .
H7A H 1.2159 0.7638 0.6818 0.041 Uiso 1 1 calc R . .
C8 C 1.2006(2) 0.8652(2) 0.6074(2) 0.0391(8) Uani 1 1 d . . .
H8A H 1.2679 0.8797 0.6256 0.047 Uiso 1 1 calc R . .
C9 C 1.1307(3) 0.9122(2) 0.5458(2) 0.0372(8) Uani 1 1 d . . .
H9A H 1.1499 0.9584 0.5216 0.045 Uiso 1 1 calc R . .
C10 C 1.0320(2) 0.88867(19) 0.5213(2) 0.0326(7) Uani 1 1 d . . .
H10A H 0.9848 0.9196 0.4794 0.039 Uiso 1 1 calc R . .
C11 C 0.8745(2) 0.74185(18) 0.74103(19) 0.0252(6) Uani 1 1 d . . .
C12 C 0.9106(2) 0.72616(19) 0.8328(2) 0.0282(7) Uani 1 1 d . . .
H12A H 0.9337 0.6745 0.8521 0.034 Uiso 1 1 calc R . .
C13 C 0.9130(2) 0.7851(2) 0.8962(2) 0.0308(7) Uani 1 1 d . . .
C14 C 0.8830(2) 0.8629(2) 0.8635(2) 0.0312(7) Uani 1 1 d . . .
H14A H 0.8867 0.9041 0.9049 0.037 Uiso 1 1 calc R . .
C15 C 0.8479(2) 0.88217(19) 0.7726(2) 0.0284(7) Uani 1 1 d . . .
C16 C 0.8396(2) 0.81978(18) 0.70895(19) 0.0251(6) Uani 1 1 d . . .
C17 C 0.9093(2) 0.62021(19) 0.5478(2) 0.0289(7) Uani 1 1 d . . .
H17A H 0.9168 0.5697 0.5808 0.035 Uiso 1 1 calc R . .
H17B H 0.9601 0.6219 0.5175 0.035 Uiso 1 1 calc R . .
C18 C 1.0310(2) 0.7051(2) 0.6542(2) 0.0297(7) Uani 1 1 d . . .
H18A H 1.0695 0.6578 0.6483 0.036 Uiso 1 1 calc R . .
H18B H 1.0423 0.7144 0.7177 0.036 Uiso 1 1 calc R . .
C19 C 0.8682(2) 0.67392(18) 0.67608(19) 0.0261(6) Uani 1 1 d . . .
H19A H 0.7983 0.6645 0.6431 0.031 Uiso 1 1 calc R . .
H19B H 0.8939 0.6252 0.7097 0.031 Uiso 1 1 calc R . .
C20 C 0.9480(2) 0.7671(2) 0.9980(2) 0.0369(8) Uani 1 1 d . . .
C21 C 0.8930(5) 0.8174(5) 1.0461(3) 0.143(4) Uani 1 1 d . . .
H21A H 0.9161 0.8047 1.1090 0.215 Uiso 1 1 calc R . .
H21B H 0.8226 0.8064 1.0227 0.215 Uiso 1 1 calc R . .
H21C H 0.9049 0.8736 1.0378 0.215 Uiso 1 1 calc R . .
C22 C 1.0568(4) 0.7825(5) 1.0372(3) 0.107(3) Uani 1 1 d . . .
H22A H 1.0771 0.7706 1.1002 0.160 Uiso 1 1 calc R . .
H22B H 1.0707 0.8382 1.0284 0.160 Uiso 1 1 calc R . .
H22C H 1.0932 0.7485 1.0083 0.160 Uiso 1 1 calc R . .
C23 C 0.9284(8) 0.6809(4) 1.0158(3) 0.162(5) Uani 1 1 d . . .
H23A H 0.9508 0.6711 1.0793 0.243 Uiso 1 1 calc R . .
H23B H 0.9640 0.6460 0.9870 0.243 Uiso 1 1 calc R . .
H23C H 0.8579 0.6701 0.9925 0.243 Uiso 1 1 calc R . .
C24 C 0.8180(3) 0.9696(2) 0.7410(2) 0.0371(8) Uani 1 1 d . . .
C25 C 0.8408(3) 1.0293(2) 0.8196(3) 0.0558(11) Uani 1 1 d . . .
H25A H 0.9114 1.0291 0.8507 0.084 Uiso 1 1 calc R . .
H25B H 0.8049 1.0135 0.8601 0.084 Uiso 1 1 calc R . .
H25C H 0.8204 1.0827 0.7972 0.084 Uiso 1 1 calc R . .
C26 C 0.7043(3) 0.9725(3) 0.6929(3) 0.0494(10) Uani 1 1 d . . .
H26A H 0.6691 0.9549 0.7333 0.074 Uiso 1 1 calc R . .
H26B H 0.6882 0.9375 0.6415 0.074 Uiso 1 1 calc R . .
H26C H 0.6849 1.0269 0.6738 0.074 Uiso 1 1 calc R . .
C27 C 0.8756(3) 0.9976(2) 0.6780(3) 0.0469(9) Uani 1 1 d . . .
H27A H 0.9461 0.9959 0.7089 0.070 Uiso 1 1 calc R . .
H27B H 0.8563 1.0520 0.6587 0.070 Uiso 1 1 calc R . .
H27C H 0.8604 0.9626 0.6266 0.070 Uiso 1 1 calc R . .
C28 C 0.7323(2) 0.91307(18) 0.3868(2) 0.0289(7) Uani 1 1 d . . .
C29 C 0.7101(2) 0.93344(18) 0.2947(2) 0.0285(7) Uani 1 1 d . . .
C30 C 0.6253(2) 0.98031(19) 0.2524(2) 0.0342(7) Uani 1 1 d . . .
H30A H 0.6121 0.9939 0.1922 0.041 Uiso 1 1 calc R . .
C31 C 0.5619(3) 1.0062(2) 0.2973(2) 0.0408(8) Uani 1 1 d . . .
H31A H 0.5068 1.0382 0.2689 0.049 Uiso 1 1 calc R . .
C32 C 0.5818(3) 0.9837(2) 0.3874(3) 0.0427(9) Uani 1 1 d . . .
H32A H 0.5379 0.9998 0.4182 0.051 Uiso 1 1 calc R . .
C33 C 0.6642(3) 0.9384(2) 0.4311(2) 0.0381(8) Uani 1 1 d . . .
H33A H 0.6752 0.9243 0.4908 0.046 Uiso 1 1 calc R . .
C34 C 0.7735(3) 0.9030(2) 0.2447(2) 0.0396(8) Uani 1 1 d . . .
H34A H 0.8362 0.8834 0.2774 0.047 Uiso 1 1 calc R . .
C35 C 0.9612(3) 0.7033(3) 0.3307(3) 0.0617(12) Uani 1 1 d . . .
H35A H 0.9274 0.7367 0.3634 0.074 Uiso 1 1 calc R . .
H35B H 0.9115 0.6811 0.2784 0.074 Uiso 1 1 calc R . .
C36 C 1.0354(4) 0.7511(5) 0.3038(4) 0.102(2) Uani 1 1 d . . .
H36A H 1.0264 0.7432 0.2404 0.123 Uiso 1 1 calc R . .
H36B H 1.0268 0.8081 0.3140 0.123 Uiso 1 1 calc R . .
C37 C 1.1292(4) 0.7266(4) 0.3533(6) 0.120(3) Uani 1 1 d . . .
H37A H 1.1624 0.7691 0.3945 0.144 Uiso 1 1 calc R . .
H37B H 1.1691 0.7146 0.3141 0.144 Uiso 1 1 calc R . .
C38 C 1.1187(3) 0.6534(3) 0.4040(3) 0.0651(12) Uani 1 1 d . . .
H38A H 1.1495 0.6073 0.3845 0.078 Uiso 1 1 calc R . .
H38B H 1.1509 0.6614 0.4677 0.078 Uiso 1 1 calc R . .

loop_
_atom_site_aniso_label
_atom_site_aniso_U_11
_atom_site_aniso_U_22
_atom_site_aniso_U_33
_atom_site_aniso_U_23
_atom_site_aniso_U_13
_atom_site_aniso_U_12
Zn1 0.02066(17) 0.02535(18) 0.02251(18) 0.00386(15) 0.00150(12) 0.00095(15)
N1 0.0251(12) 0.0311(14) 0.0194(12) -0.0006(11) 0.0028(10) 0.0014(11)
N2 0.0224(12) 0.0273(13) 0.0281(13) 0.0022(11) 0.0065(10) -0.0007(10)
N3 0.0193(11) 0.0265(14) 0.0236(12) 0.0023(10) 0.0016(10) -0.0005(10)
O1 0.0267(11) 0.0324(12) 0.0233(10) 0.0022(9) 0.0022(8) 0.0062(9)
O2 0.0277(11) 0.0420(14) 0.0387(13) 0.0188(11) 0.0009(10) 0.0025(10)
O3 0.0729(19) 0.0433(15) 0.0392(15) 0.0011(12) 0.0237(13) -0.0023(13)
O4 0.0530(17) 0.084(2) 0.0566(18) 0.0062(17) 0.0117(15) -0.0152(16)
C1 0.0303(16) 0.0289(16) 0.0213(14) -0.0028(12) 0.0069(12) 0.0041(13)
C2 0.0422(19) 0.0293(17) 0.0354(18) -0.0059(14) 0.0072(15) 0.0020(15)
C3 0.0383(18) 0.0369(19) 0.0338(18) -0.0131(15) 0.0021(15) -0.0062(15)
C4 0.0270(16) 0.045(2) 0.0300(17) -0.0056(15) 0.0014(13) -0.0010(14)
C5 0.0291(15) 0.0341(16) 0.0228(14) 0.0014(14) 0.0009(12) 0.0010(14)
C6 0.0224(14) 0.0264(16) 0.0250(14) -0.0018(12) 0.0034(12) -0.0006(11)
C7 0.0254(15) 0.0327(17) 0.0361(17) 0.0022(15) -0.0017(13) 0.0007(14)
C8 0.0252(16) 0.042(2) 0.047(2) -0.0037(16) 0.0067(15) -0.0103(14)
C9 0.0366(18) 0.0320(18) 0.0423(19) 0.0031(15) 0.0109(15) -0.0098(14)
C10 0.0325(17) 0.0264(16) 0.0358(17) 0.0055(13) 0.0056(14) -0.0015(13)
C11 0.0226(14) 0.0285(15) 0.0228(15) 0.0013(12) 0.0045(12) -0.0029(12)
C12 0.0266(15) 0.0300(16) 0.0258(15) 0.0061(12) 0.0049(12) -0.0006(12)
C13 0.0251(15) 0.0423(19) 0.0225(15) 0.0000(14) 0.0035(12) -0.0016(14)
C14 0.0277(16) 0.0392(18) 0.0258(16) -0.0075(14) 0.0069(13) -0.0005(14)
C15 0.0226(14) 0.0317(16) 0.0296(16) -0.0001(13) 0.0061(12) 0.0024(13)
C16 0.0196(13) 0.0304(16) 0.0228(14) 0.0002(12) 0.0029(11) -0.0011(12)
C17 0.0297(16) 0.0273(16) 0.0258(15) -0.0008(13) 0.0027(13) 0.0048(13)
C18 0.0217(14) 0.0314(16) 0.0288(15) 0.0048(14) -0.0030(12) -0.0004(13)
C19 0.0261(15) 0.0246(15) 0.0249(15) 0.0047(12) 0.0041(12) -0.0040(12)
C20 0.0353(18) 0.052(2) 0.0205(15) 0.0009(14) 0.0042(13) -0.0003(15)
C21 0.144(6) 0.255(10) 0.033(3) 0.026(4) 0.031(3) 0.138(6)
C22 0.052(3) 0.225(8) 0.032(2) 0.036(4) -0.003(2) -0.025(4)
C23 0.333(13) 0.104(5) 0.030(3) 0.007(3) 0.027(5) -0.101(7)
C24 0.0366(18) 0.0310(18) 0.0430(19) -0.0042(15) 0.0112(15) 0.0075(14)
C25 0.070(3) 0.037(2) 0.055(2) -0.0101(18) 0.011(2) 0.014(2)
C26 0.039(2) 0.055(2) 0.052(2) 0.0024(19) 0.0094(17) 0.0223(18)
C27 0.061(2) 0.0290(18) 0.054(2) 0.0047(17) 0.023(2) 0.0061(17)
C28 0.0231(15) 0.0247(15) 0.0321(16) 0.0054(13) -0.0014(13) -0.0051(12)
C29 0.0273(15) 0.0227(15) 0.0314(16) 0.0042(13) 0.0032(13) -0.0031(12)
C30 0.0334(17) 0.0266(16) 0.0329(17) 0.0054(13) -0.0042(14) -0.0028(14)
C31 0.0306(17) 0.0319(18) 0.050(2) 0.0030(16) -0.0018(16) 0.0041(14)
C32 0.0339(18) 0.038(2) 0.058(2) -0.0046(17) 0.0166(17) 0.0005(15)
C33 0.0377(19) 0.041(2) 0.0326(18) 0.0041(15) 0.0065(15) -0.0026(15)
C34 0.0400(19) 0.0316(18) 0.045(2) 0.0095(15) 0.0101(16) -0.0016(15)
C35 0.039(2) 0.085(3) 0.057(3) -0.011(3) 0.0091(19) 0.000(2)
C36 0.070(3) 0.150(6) 0.082(4) 0.060(4) 0.016(3) 0.001(4)
C37 0.045(3) 0.092(4) 0.220(8) 0.072(5) 0.036(4) 0.009(3)
C38 0.048(2) 0.074(3) 0.069(3) 0.004(2) 0.012(2) 0.006(2)

loop_
_atom_type_symbol
_atom_type_description
_atom_type_scat_dispersion_real
_atom_type_scat_dispersion_imag
_atom_type_scat_source
C C 0.0033 0.0016 'International Tables Vol C Tables 4.2.6.8 and 6.1.1.4'
H H 0.0000 0.0000 'International Tables Vol C Tables 4.2.6.8 and 6.1.1.4'
N N 0.0061 0.0033 'International Tables Vol C Tables 4.2.6.8 and 6.1.1.4'
O O 0.0106 0.0060 'International Tables Vol C Tables 4.2.6.8 and 6.1.1.4'
Zn Zn 0.2839 1.4301 'International Tables Vol C Tables 4.2.6.8 and 6.1.1.4'

loop_
_geom_angle_atom_site_label_1
_geom_angle_atom_site_label_2
_geom_angle_atom_site_label_3
_geom_angle
_geom_angle_site_symmetry_1
_geom_angle_site_symmetry_3
_geom_angle_publ_flag
O1 Zn1 O2 109.29(10) . . y
O1 Zn1 N2 112.45(10) . . y
O2 Zn1 N2 90.95(10) . . y
O1 Zn1 N1 115.50(10) . . y
O2 Zn1 N1 94.16(10) . . y
N2 Zn1 N1 126.69(10) . . y
O1 Zn1 N3 92.65(9) . . y
O2 Zn1 N3 157.92(10) . . y
N2 Zn1 N3 77.90(9) . . y
N1 Zn1 N3 78.01(9) . . y
C1 N1 C5 118.8(3) . . y
C1 N1 Zn1 116.92(19) . . y
C5 N1 Zn1 123.6(2) . . y
C6 N2 C10 119.2(3) . . y
C6 N2 Zn1 118.3(2) . . y
C10 N2 Zn1 122.2(2) . . y
C17 N3 C18 111.4(2) . . y
C17 N3 C19 110.1(2) . . y
C18 N3 C19 113.1(2) . . y
C17 N3 Zn1 106.04(17) . . y
C18 N3 Zn1 110.30(18) . . y
C19 N3 Zn1 105.57(17) . . y
C16 O1 Zn1 124.46(18) . . y
C28 O2 Zn1 134.4(2) . . y
C35 O4 C38 109.0(3) . . y
N1 C1 C2 121.5(3) . . y
N1 C1 C17 115.3(3) . . y
C2 C1 C17 123.1(3) . . y
C1 C2 C3 119.5(3) . . y
C4 C3 C2 119.4(3) . . y
C3 C4 C5 118.3(3) . . y
N1 C5 C4 122.5(3) . . y
N2 C6 C7 121.0(3) . . y
N2 C6 C18 118.2(3) . . y
C7 C6 C18 120.8(3) . . y
C8 C7 C6 119.4(3) . . y
C7 C8 C9 119.3(3) . . y
C10 C9 C8 118.3(3) . . y
N2 C10 C9 122.7(3) . . y
C12 C11 C16 120.8(3) . . y
C12 C11 C19 119.1(3) . . y
C16 C11 C19 120.0(3) . . y
C13 C12 C11 122.0(3) . . y
C12 C13 C14 116.5(3) . . y
C12 C13 C20 122.2(3) . . y
C14 C13 C20 121.2(3) . . y
C15 C14 C13 123.7(3) . . y
C14 C15 C16 118.7(3) . . y
C14 C15 C24 121.1(3) . . y
C16 C15 C24 120.2(3) . . y
O1 C16 C15 121.1(3) . . y
O1 C16 C11 120.8(3) . . y
C15 C16 C11 118.0(3) . . y
N3 C17 C1 110.8(2) . . y
N3 C18 C6 113.1(2) . . y
C11 C19 N3 114.3(2) . . y
C22 C20 C23 108.1(5) . . y
C22 C20 C21 108.8(5) . . y
C23 C20 C21 106.6(6) . . y
C22 C20 C13 110.8(3) . . y
C23 C20 C13 111.0(3) . . y
C21 C20 C13 111.4(3) . . y
C25 C24 C15 112.2(3) . . y
C25 C24 C27 107.6(3) . . y
C15 C24 C27 110.2(3) . . y
C25 C24 C26 107.6(3) . . y
C15 C24 C26 108.9(3) . . y
C27 C24 C26 110.4(3) . . y
O2 C28 C33 122.1(3) . . y
O2 C28 C29 120.5(3) . . y
C33 C28 C29 117.4(3) . . y
C28 C29 C30 120.0(3) . . y
C28 C29 C34 119.2(3) . . y
C30 C29 C34 120.7(3) . . y
C31 C30 C29 121.5(3) . . y
C30 C31 C32 118.5(3) . . y
C33 C32 C31 121.6(3) . . y
C32 C33 C28 120.9(3) . . y
O3 C34 C29 125.4(3) . . y
O4 C35 C36 106.4(4) . . y
C37 C36 C35 108.8(5) . . y
C36 C37 C38 107.9(5) . . y
O4 C38 C37 106.9(4) . . y

loop_
_geom_bond_atom_site_label_1
_geom_bond_atom_site_label_2
_geom_bond_distance
_geom_bond_site_symmetry_2
_geom_bond_publ_flag
Zn1 O1 1.918(2) . y
Zn1 O2 1.975(2) . y
Zn1 N2 2.086(2) . y
Zn1 N1 2.097(3) . y
Zn1 N3 2.243(2) . y
N1 C1 1.340(4) . y
N1 C5 1.346(4) . y
N2 C6 1.336(4) . y
N2 C10 1.345(4) . y
N3 C17 1.471(4) . y
N3 C18 1.472(4) . y
N3 C19 1.486(4) . y
O1 C16 1.336(3) . y
O2 C28 1.305(4) . y
O3 C34 1.216(4) . y
O4 C35 1.422(5) . y
O4 C38 1.413(5) . y
C1 C2 1.373(4) . y
C1 C17 1.516(4) . y
C2 C3 1.381(5) . y
C3 C4 1.376(5) . y
C4 C5 1.378(5) . y
C6 C7 1.393(4) . y
C6 C18 1.506(4) . y
C7 C8 1.378(5) . y
C8 C9 1.384(5) . y
C9 C10 1.375(4) . y
C11 C12 1.394(4) . y
C11 C16 1.414(4) . y
C11 C19 1.500(4) . y
C12 C13 1.384(4) . y
C13 C14 1.401(5) . y
C13 C20 1.545(4) . y
C14 C15 1.394(4) . y
C15 C16 1.414(4) . y
C15 C24 1.544(5) . y
C20 C22 1.483(6) . y
C20 C23 1.494(7) . y
C20 C21 1.488(6) . y
C24 C25 1.532(5) . y
C24 C27 1.527(5) . y
C24 C26 1.542(5) . y
C28 C33 1.407(5) . y
C28 C29 1.419(4) . y
C29 C30 1.404(4) . y
C29 C34 1.445(5) . y
C30 C31 1.361(5) . y
C31 C32 1.402(5) . y
C32 C33 1.371(5) . y
C35 C36 1.468(7) . y
C36 C37 1.368(7) . y
C37 C38 1.480(7) . y

loop_
_cod_changelog_entry_id
_cod_changelog_entry_author
_cod_changelog_entry_date
_cod_changelog_entry_text
1 'Vaitkus, Antanas' 2024-11-15T14:40:08+02:00
;
 Removed multiple data items that had the 'Y' placeholder value.
;
